data_9002898
loop_
_publ_author_name
'Kampf, A. R.'
'Merlino, S.'
'Pasero, M.'

_publ_section_title
;
 Order-disorder approach to calcioaravaipaite, [PbCa2Al(F,OH)9]:
 The crystal structure of the triclinic MDO polytype
;
_journal_name_full 'American Mineralogist'
_journal_page_first 430
_journal_page_last 435
_journal_volume 88
_journal_year 2003
_chemical_formula_sum 'Al Ca2 F9 Pb'
_chemical_name_mineral Calcioaravaipaite
_space_group_IT_number 2
_symmetry_space_group_name_Hall '-P 1 (1/2*x+1/2*y,1/2*x-1/2*y,-z)'
_symmetry_space_group_name_H-M 'C -1'
_cell_angle_alpha 98.86
_cell_angle_beta 96.91
_cell_angle_gamma 90.00
_cell_length_a 7.722
_cell_length_b 7.516
_cell_length_c 12.206
_cell_formula_units_Z 4
_cell_volume 694.757
_database_code_amcsd 0002987
_exptl_crystal_density_diffrn 4.640
_cod_original_formula_sum 'Pb Ca2 Al F9'
_cod_database_code 9002898

loop_
_space_group_symop_operation_xyz
x,y,z
1/2+x,1/2+y,z
-x,-y,-z
1/2-x,1/2-y,-z

loop_
_atom_site_aniso_label
_atom_site_aniso_U_11
_atom_site_aniso_U_22
_atom_site_aniso_U_33
_atom_site_aniso_U_12
_atom_site_aniso_U_13
_atom_site_aniso_U_23
Pb1 0.02070 0.02180 0.01850 0.00010 0.00410 0.00270
Ca1 0.01050 0.01020 0.01600 0.00010 0.00300 0.00280
Ca2 0.01150 0.00820 0.01550 -0.00090 0.00170 0.00130
Al1 0.01300 0.01400 0.01800 -0.00030 0.00300 0.00500
F1 0.01300 0.02000 0.02000 -0.00400 0.00600 0.00400
F2 0.01800 0.02800 0.02000 0.00300 0.00400 0.00500
F3 0.01600 0.01500 0.02300 0.00000 0.00200 -0.00600
F4 0.03000 0.02500 0.03500 0.00400 -0.00200 0.01300
F5 0.01300 0.00900 0.01400 -0.00100 0.00200 -0.00100
F6 0.01600 0.01000 0.01500 0.00200 0.00400 0.00000
F7 0.01900 0.02200 0.02700 0.00700 0.00400 0.01300
F8 0.02700 0.01500 0.02000 -0.00300 0.00400 0.00300
F9 0.02800 0.02100 0.02900 -0.00800 -0.00400 -0.00200

loop_
_atom_site_label
_atom_site_fract_x
_atom_site_fract_y
_atom_site_fract_z
_atom_site_U_iso_or_equiv
Pb1 0.74457 0.52709 0.10749 0.02020
Ca1 0.39250 0.64970 0.61440 0.01200
Ca2 0.89320 0.65760 0.61370 0.01180
Al1 0.25110 0.54530 0.18130 0.01420
F1 0.06730 0.56550 0.26480 0.01700
F2 0.84490 0.89840 0.27490 0.02100
F3 0.14840 0.69810 0.09480 0.03000
F4 0.43190 0.52650 0.10020 0.02200
F5 0.64740 0.85130 0.09300 0.02700
F6 0.34430 0.73710 0.27680 0.01900
F7 0.12730 0.62100 0.49910 0.01200
F8 0.62010 0.63040 0.50530 0.01400
F9 0.68540 0.57140 0.29050 0.02100

loop_
_cod_related_entry_id
_cod_related_entry_database
_cod_related_entry_code
1 AMCSD 0002987
